data_4070544
loop_
_publ_author_name
'Gauthier, Nicolas'
'Olivier, C\'eline'
'Rigaut, St\'ephane'
'Touchard, Daniel'
'Roisnel, Thierry'
'Humphrey, Mark G.'
'Paul, Fr\'ed\'eric'

_publ_section_title
;
 Intramolecular Optical Electron Transfer in Mixed-Valent Dinuclear
 Iron&#x2212;Ruthenium Complexes Featuring a 1,4-Diethynylaryl Spacer
;
_journal_issue 6
_journal_name_full Organometallics
_journal_page_first 1063
_journal_paper_doi 10.1021/om700584m
_journal_volume 27
_journal_year 2008
_chemical_compound_source 'synthesis as described'
_chemical_formula_moiety 'C60 H52 Cl  F P4 Ru, 2(C H2 Cl2)'
_chemical_formula_sum 'C62 H56 Cl5 F P4 Ru'
_chemical_formula_weight 1222.27
_chemical_name_systematic
;
 ?
;
_space_group_IT_number 14
_symmetry_cell_setting monoclinic
_symmetry_Int_Tables_number 14
_symmetry_space_group_name_Hall '-P 2yn'
_symmetry_space_group_name_H-M 'P 1 21/n 1'
_atom_sites_solution_hydrogens geom
_atom_sites_solution_primary direct
_atom_sites_solution_secondary difmap
_audit_conform_dict_location ftp://ftp.iucr.org/pub/cif_core.dic
_audit_conform_dict_name cif_core.dic
_audit_conform_dict_version 2.3
_audit_creation_date 2007-11-08T18:05:12-00:00
_audit_creation_method 'WinGX routine CIF_UPDATE'
_cell_angle_alpha 90
_cell_angle_beta 100.962(7)
_cell_angle_gamma 90
_cell_formula_units_Z 4
_cell_length_a 14.0228(16)
_cell_length_b 17.5293(17)
_cell_length_c 23.478(2)
_cell_measurement_reflns_used 5790
_cell_measurement_temperature 100(2)
_cell_measurement_theta_max 27.35
_cell_measurement_theta_min 2.11
_cell_measurement_wavelength 0.71073
_cell_volume 5665.8(10)
_computing_cell_refinement 'Bruker SMART, 2006'
_computing_data_collection 'Bruker SMART, 2006'
_computing_data_reduction 'Bruker SAINT, 2006'
_computing_molecular_graphics 'Ortep-3 for Windows (Farrugia, 1997)'
_computing_publication_material 'WinGX publication routines (Farrugia, 1999)'
_computing_structure_refinement 'SHELXL-97 (Sheldrick, 1997)'
_computing_structure_solution 'SIR97 (Altomare et al., 1999)'
_diffrn_ambient_temperature 100(2)
_diffrn_detector 'CCD plate'
_diffrn_measured_fraction_theta_full 0.991
_diffrn_measured_fraction_theta_max 0.991
_diffrn_measurement_device_type 'APEXII, Bruker-AXS'
_diffrn_measurement_method 'CCD rotation images, thin slices'
_diffrn_radiation_monochromator graphite
_diffrn_radiation_probe x-ray
_diffrn_radiation_type MoK\a
_diffrn_radiation_wavelength 0.71073
_diffrn_reflns_av_R_equivalents 0.0869
_diffrn_reflns_av_unetI/netI 0.0992
_diffrn_reflns_limit_h_max 18
_diffrn_reflns_limit_h_min -17
_diffrn_reflns_limit_k_max 22
_diffrn_reflns_limit_k_min -22
_diffrn_reflns_limit_l_max 29
_diffrn_reflns_limit_l_min -30
_diffrn_reflns_number 43235
_diffrn_reflns_theta_full 27.4
_diffrn_reflns_theta_max 27.4
_diffrn_reflns_theta_min 2.92
_exptl_absorpt_coefficient_mu 0.669
_exptl_absorpt_correction_T_max 0.967
_exptl_absorpt_correction_T_min 0.695
_exptl_absorpt_correction_type multi-scan
_exptl_absorpt_process_details
;
  [Sheldrick, G.M. (2002). SADABS Bruker AXS Inc., Madison, Wisconsin, USA]
;
_exptl_crystal_colour colourless
_exptl_crystal_density_diffrn 1.433
_exptl_crystal_density_method 'not measured'
_exptl_crystal_description plate
_exptl_crystal_F_000 2504
_exptl_crystal_size_max 0.55
_exptl_crystal_size_mid 0.25
_exptl_crystal_size_min 0.05
_refine_diff_density_max 2.186
_refine_diff_density_min -2.263
_refine_diff_density_rms 0.148
_refine_ls_extinction_method none
_refine_ls_goodness_of_fit_ref 1.035
_refine_ls_hydrogen_treatment constr
_refine_ls_matrix_type full
_refine_ls_number_parameters 658
_refine_ls_number_reflns 12775
_refine_ls_number_restraints 0
_refine_ls_restrained_S_all 1.035
_refine_ls_R_factor_all 0.1362
_refine_ls_R_factor_gt 0.0846
_refine_ls_shift/su_max 0.012
_refine_ls_shift/su_mean 0
_refine_ls_structure_factor_coef Fsqd
_refine_ls_weighting_details 'calc w=1/[\s^2^(Fo^2^)+(0.0701P)^2^+46.5334P] where P=(Fo^2^+2Fc^2^)/3'
_refine_ls_weighting_scheme calc
_refine_ls_wR_factor_gt 0.1883
_refine_ls_wR_factor_ref 0.2149
_reflns_number_gt 8075
_reflns_number_total 12775
_reflns_threshold_expression >2sigma(I)
_cod_data_source_file om700584m-file002.cif
_cod_data_source_block job
_cod_original_sg_symbol_H-M 'P 21/n'
_cod_database_code 4070544

loop_
_symmetry_equiv_pos_as_xyz
'x, y, z'
'-x+1/2, y+1/2, -z+1/2'
'-x, -y, -z'
'x-1/2, -y-1/2, z-1/2'

loop_
_atom_site_label
_atom_site_type_symbol
_atom_site_fract_x
_atom_site_fract_y
_atom_site_fract_z
_atom_site_U_iso_or_equiv
_atom_site_adp_type
_atom_site_occupancy
_atom_site_calc_flag
_atom_site_refinement_flags
Ru1 Ru 0.70606(4) 0.23669(3) 0.34802(2) 0.01582(14) Uani 1 d .
P1A P 0.76589(14) 0.33912(9) 0.41247(7) 0.0204(4) Uani 1 d .
P2A P 0.67747(13) 0.33676(9) 0.27906(7) 0.0166(3) Uani 1 d .
C1 C 0.8393(5) 0.2179(3) 0.3275(3) 0.0193(14) Uani 1 d .
C2 C 0.9095(6) 0.2100(3) 0.3143(3) 0.0220(15) Uani 1 d .
C3 C 1.0128(6) 0.2044(4) 0.3030(3) 0.0319(17) Uani 1 d .
C4 C 1.0534(7) 0.1369(5) 0.2888(4) 0.053(2) Uani 1 d .
H4 H 1.0154 0.0917 0.2859 0.064 Uiso 1 calc R
C5 C 1.1469(8) 0.1324(6) 0.2786(5) 0.065(3) Uani 1 d .
H5 H 1.1711 0.0848 0.2684 0.078 Uiso 1 calc R
C6 C 1.2058(8) 0.1956(6) 0.2831(5) 0.064(3) Uani 1 d .
H6 H 1.2706 0.1924 0.2768 0.077 Uiso 1 calc R
C7 C 1.1681(7) 0.2620(6) 0.2966(5) 0.056(3) Uani 1 d .
F7 F 1.2292(5) 0.3282(4) 0.3051(4) 0.099(3) Uani 1 d .
C8 C 1.0753(7) 0.2695(6) 0.3079(4) 0.050(2) Uani 1 d .
H8 H 1.0532 0.3176 0.3188 0.06 Uiso 1 calc R
C1A C 0.6961(6) 0.4234(3) 0.3805(3) 0.0242(15) Uani 1 d .
H1A1 H 0.627 0.4178 0.3835 0.029 Uiso 1 calc R
H1A2 H 0.7219 0.4701 0.4018 0.029 Uiso 1 calc R
C2A C 0.7050(5) 0.4301(3) 0.3167(3) 0.0217(14) Uani 1 d .
H2A1 H 0.7717 0.4463 0.3142 0.026 Uiso 1 calc R
H2A2 H 0.6593 0.4694 0.2974 0.026 Uiso 1 calc R
C3A C 0.8932(5) 0.3688(4) 0.4197(3) 0.0226(14) Uani 1 d .
C4A C 0.9215(6) 0.4462(4) 0.4179(3) 0.0271(16) Uani 1 d .
H4A H 0.8731 0.4848 0.4106 0.032 Uiso 1 calc R
C5A C 1.0191(6) 0.4664(4) 0.4269(3) 0.0350(19) Uani 1 d .
H5A H 1.0364 0.5187 0.4253 0.042 Uiso 1 calc R
C6A C 1.0914(6) 0.4117(4) 0.4381(3) 0.0326(17) Uani 1 d .
H6A H 1.1579 0.426 0.4444 0.039 Uiso 1 calc R
C7A C 1.0649(6) 0.3353(4) 0.4401(3) 0.0322(17) Uani 1 d .
H7A H 1.1139 0.2972 0.448 0.039 Uiso 1 calc R
C8A C 0.9674(5) 0.3141(4) 0.4306(3) 0.0244(15) Uani 1 d .
H8A H 0.9509 0.2616 0.4316 0.029 Uiso 1 calc R
C9A C 0.7492(6) 0.3455(4) 0.4885(3) 0.0260(15) Uani 1 d .
C10A C 0.6584(7) 0.3675(5) 0.5010(3) 0.046(2) Uani 1 d .
H10A H 0.606 0.3789 0.4701 0.055 Uiso 1 calc R
C11A C 0.6451(8) 0.3727(6) 0.5586(4) 0.051(2) Uani 1 d .
H11A H 0.5834 0.3862 0.5668 0.062 Uiso 1 calc R
C12A C 0.7231(7) 0.3579(6) 0.6039(4) 0.054(3) Uani 1 d .
H12A H 0.7141 0.3587 0.643 0.065 Uiso 1 calc R
C13A C 0.8105(7) 0.3424(6) 0.5920(3) 0.051(2) Uani 1 d .
H13A H 0.8639 0.3354 0.6232 0.061 Uiso 1 calc R
C14A C 0.8259(6) 0.3362(5) 0.5343(3) 0.041(2) Uani 1 d .
H14A H 0.889 0.3256 0.5272 0.049 Uiso 1 calc R
C15A C 0.7538(5) 0.3431(3) 0.2234(3) 0.0179(13) Uani 1 d .
C16A C 0.8527(5) 0.3595(4) 0.2390(3) 0.0252(15) Uani 1 d .
H16A H 0.88 0.3689 0.2786 0.03 Uiso 1 calc R
C17A C 0.9126(6) 0.3624(4) 0.1974(3) 0.0325(17) Uani 1 d .
H17A H 0.9794 0.375 0.2088 0.039 Uiso 1 calc R
C18A C 0.8740(6) 0.3468(4) 0.1397(3) 0.0309(17) Uani 1 d .
H18A H 0.9145 0.3474 0.1115 0.037 Uiso 1 calc R
C19A C 0.7757(6) 0.3302(4) 0.1234(3) 0.0257(15) Uani 1 d .
H19A H 0.7494 0.3197 0.0839 0.031 Uiso 1 calc R
C20A C 0.7149(5) 0.3285(3) 0.1641(3) 0.0183(13) Uani 1 d .
H20A H 0.6477 0.3177 0.1521 0.022 Uiso 1 calc R
C21A C 0.5533(5) 0.3524(3) 0.2367(3) 0.0183(13) Uani 1 d .
C22A C 0.4794(5) 0.2982(4) 0.2352(3) 0.0245(15) Uani 1 d .
H22A H 0.4931 0.2521 0.2564 0.029 Uiso 1 calc R
C23A C 0.3871(5) 0.3105(4) 0.2035(3) 0.0292(16) Uani 1 d .
H23A H 0.3388 0.2724 0.2029 0.035 Uiso 1 calc R
C24A C 0.3640(5) 0.3777(4) 0.1726(3) 0.0304(16) Uani 1 d .
H24A H 0.3002 0.3863 0.1514 0.036 Uiso 1 calc R
C25A C 0.4365(5) 0.4321(4) 0.1733(3) 0.0257(15) Uani 1 d .
H25A H 0.4219 0.4782 0.1522 0.031 Uiso 1 calc R
C26A C 0.5304(5) 0.4199(4) 0.2047(3) 0.0213(14) Uani 1 d .
H26A H 0.5791 0.4575 0.2043 0.026 Uiso 1 calc R
P1B P 0.74210(13) 0.13170(9) 0.41318(7) 0.0178(3) Uani 1 d .
P2B P 0.65823(12) 0.13835(9) 0.28019(7) 0.0163(3) Uani 1 d .
C1B C 0.7270(5) 0.0414(3) 0.3708(3) 0.0193(13) Uani 1 d .
H1B1 H 0.777 0.0042 0.3887 0.023 Uiso 1 calc R
H1B2 H 0.6624 0.0192 0.3717 0.023 Uiso 1 calc R
C2B C 0.7365(5) 0.0559(3) 0.3068(3) 0.0194(13) Uani 1 d .
H2B1 H 0.7155 0.0102 0.2829 0.023 Uiso 1 calc R
H2B2 H 0.8049 0.0671 0.3046 0.023 Uiso 1 calc R
C3B C 0.6747(5) 0.1095(4) 0.4714(3) 0.0217(14) Uani 1 d .
C4B C 0.6372(7) 0.1694(5) 0.4997(3) 0.042(2) Uani 1 d .
H4B H 0.6405 0.2203 0.4864 0.05 Uiso 1 calc R
C5B C 0.5944(7) 0.1535(5) 0.5480(4) 0.048(2) Uani 1 d .
H5B H 0.5702 0.1941 0.5679 0.058 Uiso 1 calc R
C6B C 0.5873(7) 0.0789(5) 0.5668(4) 0.047(2) Uani 1 d .
H6B H 0.5552 0.0679 0.5981 0.057 Uiso 1 calc R
C7B C 0.6274(8) 0.0212(5) 0.5395(4) 0.058(3) Uani 1 d .
H7B H 0.6255 -0.0296 0.5532 0.069 Uiso 1 calc R
C8B C 0.6710(7) 0.0363(5) 0.4919(4) 0.046(2) Uani 1 d .
H8B H 0.6982 -0.0044 0.4736 0.055 Uiso 1 calc R
C9B C 0.8684(5) 0.1217(3) 0.4541(3) 0.0214(14) Uani 1 d .
C10B C 0.8922(6) 0.1470(4) 0.5116(3) 0.0320(17) Uani 1 d .
H10B H 0.8436 0.1682 0.53 0.038 Uiso 1 calc R
C11B C 0.9873(6) 0.1407(5) 0.5416(3) 0.041(2) Uani 1 d .
H11B H 1.0036 0.1585 0.5804 0.05 Uiso 1 calc R
C12B C 1.0586(6) 0.1089(5) 0.5158(3) 0.039(2) Uani 1 d .
H12B H 1.123 0.1043 0.5371 0.047 Uiso 1 calc R
C21B C 0.6765(5) 0.1459(3) 0.2050(3) 0.0175(13) Uani 1 d .
C13B C 1.0367(6) 0.0840(4) 0.4595(3) 0.0348(18) Uani 1 d .
H13B H 1.0856 0.0618 0.4418 0.042 Uiso 1 calc R
C14B C 0.9412(5) 0.0915(4) 0.4280(3) 0.0297(16) Uani 1 d .
H14B H 0.9263 0.0757 0.3886 0.036 Uiso 1 calc R
C15B C 0.5385(5) 0.0898(4) 0.2709(3) 0.0208(14) Uani 1 d .
C16B C 0.4817(5) 0.0988(4) 0.3133(3) 0.0266(15) Uani 1 d .
H16B H 0.502 0.1333 0.3444 0.032 Uiso 1 calc R
C26B C 0.7696(5) 0.1339(3) 0.1917(3) 0.0196(13) Uani 1 d .
H26B H 0.8235 0.1249 0.2221 0.024 Uiso 1 calc R
C17B C 0.3948(6) 0.0575(4) 0.3106(3) 0.0338(17) Uani 1 d .
H17B H 0.3574 0.0638 0.34 0.041 Uiso 1 calc R
C18B C 0.3640(5) 0.0078(4) 0.2651(3) 0.0322(17) Uani 1 d .
H18B H 0.3054 -0.0202 0.2629 0.039 Uiso 1 calc R
C19B C 0.4200(6) -0.0009(4) 0.2223(3) 0.0308(16) Uani 1 d .
H19B H 0.3986 -0.0342 0.1906 0.037 Uiso 1 calc R
C20B C 0.5061(5) 0.0385(4) 0.2257(3) 0.0246(15) Uani 1 d .
H20B H 0.5441 0.0307 0.1967 0.03 Uiso 1 calc R
C23B C 0.6135(5) 0.1624(4) 0.1014(3) 0.0244(15) Uani 1 d .
H23B H 0.5605 0.1729 0.0707 0.029 Uiso 1 calc R
C22B C 0.5991(5) 0.1617(4) 0.1588(3) 0.0207(13) Uani 1 d .
H22B H 0.5364 0.172 0.1667 0.025 Uiso 1 calc R
C25B C 0.7833(5) 0.1351(4) 0.1341(3) 0.0242(15) Uani 1 d .
H25B H 0.8462 0.1271 0.1257 0.029 Uiso 1 calc R
C24B C 0.7046(6) 0.1479(4) 0.0892(3) 0.0264(15) Uani 1 d .
H24B H 0.7134 0.1468 0.0501 0.032 Uiso 1 calc R
Cl Cl 0.54523(13) 0.27031(9) 0.37615(7) 0.0283(4) Uani 1 d .
C91 C 1.4041(8) 0.4468(10) 0.3375(5) 0.095(5) Uani 1 d .
H91A H 1.4411 0.4022 0.3277 0.114 Uiso 1 calc R
H91B H 1.3432 0.4499 0.3082 0.114 Uiso 1 calc R
Cl11 Cl 1.3748(6) 0.4322(3) 0.4054(4) 0.220(4) Uani 1 d .
Cl12 Cl 1.4648(3) 0.5202(2) 0.33339(16) 0.0902(11) Uani 1 d .
C92 C 0.3652(10) 0.2294(8) 0.4477(6) 0.092(4) Uani 1 d .
H92A H 0.3532 0.2601 0.4116 0.11 Uiso 1 calc R
H92B H 0.4227 0.1968 0.4471 0.11 Uiso 1 calc R
Cl21 Cl 0.3892(3) 0.2906(2) 0.50788(16) 0.0909(10) Uani 1 d .
Cl22 Cl 0.2639(2) 0.17132(16) 0.44970(15) 0.0766(9) Uani 1 d .

loop_
_atom_site_aniso_label
_atom_site_aniso_U_11
_atom_site_aniso_U_22
_atom_site_aniso_U_33
_atom_site_aniso_U_23
_atom_site_aniso_U_13
_atom_site_aniso_U_12
Ru1 0.0281(3) 0.0074(2) 0.0109(2) -0.00013(19) 0.00108(18) 0.0025(2)
P1A 0.0349(10) 0.0120(8) 0.0126(8) -0.0006(6) -0.0001(7) 0.0017(7)
P2A 0.0264(9) 0.0094(7) 0.0125(8) 0.0008(6) 0.0002(6) 0.0014(6)
C1 0.036(4) 0.009(3) 0.008(3) 0.003(2) -0.008(3) -0.005(3)
C2 0.051(5) 0.006(3) 0.009(3) -0.003(2) 0.006(3) 0.005(3)
C3 0.040(5) 0.027(4) 0.030(4) 0.008(3) 0.010(3) 0.012(3)
C4 0.053(6) 0.038(5) 0.073(7) 0.003(5) 0.023(5) 0.008(4)
C5 0.055(7) 0.046(6) 0.100(9) 0.007(6) 0.033(6) 0.021(5)
C6 0.045(6) 0.054(6) 0.100(9) 0.024(6) 0.030(6) 0.007(5)
C7 0.041(5) 0.054(6) 0.079(7) 0.018(5) 0.022(5) 0.001(5)
F7 0.073(5) 0.077(5) 0.159(7) 0.042(5) 0.056(5) 0.012(4)
C8 0.046(5) 0.054(6) 0.052(6) 0.011(5) 0.010(4) -0.002(5)
C1A 0.040(4) 0.009(3) 0.022(4) -0.001(2) 0.001(3) 0.002(3)
C2A 0.033(4) 0.008(3) 0.020(3) -0.002(2) -0.004(3) -0.002(3)
C3A 0.038(4) 0.018(3) 0.011(3) -0.004(2) 0.003(3) -0.002(3)
C4A 0.043(4) 0.019(3) 0.016(3) 0.002(3) -0.001(3) 0.000(3)
C5A 0.061(6) 0.023(4) 0.020(4) 0.002(3) 0.004(3) -0.016(4)
C6A 0.039(5) 0.038(4) 0.019(4) 0.004(3) 0.003(3) -0.013(4)
C7A 0.037(4) 0.031(4) 0.027(4) -0.006(3) 0.004(3) 0.000(3)
C8A 0.036(4) 0.019(3) 0.017(3) -0.006(3) 0.002(3) -0.003(3)
C9A 0.043(4) 0.017(3) 0.017(3) -0.002(3) 0.003(3) -0.003(3)
C10A 0.065(6) 0.047(5) 0.024(4) -0.004(4) 0.005(4) 0.016(5)
C11A 0.061(6) 0.061(6) 0.036(5) -0.011(4) 0.019(4) 0.011(5)
C12A 0.054(6) 0.084(7) 0.025(5) -0.008(4) 0.013(4) -0.004(5)
C13A 0.054(6) 0.078(7) 0.017(4) 0.007(4) -0.003(4) -0.004(5)
C14A 0.032(4) 0.069(6) 0.022(4) 0.006(4) 0.005(3) -0.007(4)
C15A 0.031(4) 0.003(3) 0.020(3) 0.003(2) 0.004(3) 0.003(2)
C16A 0.031(4) 0.017(3) 0.026(4) 0.003(3) 0.002(3) -0.001(3)
C17A 0.034(4) 0.017(3) 0.048(5) 0.006(3) 0.012(3) -0.002(3)
C18A 0.038(4) 0.018(3) 0.042(5) 0.006(3) 0.021(3) 0.004(3)
C19A 0.044(4) 0.017(3) 0.017(3) -0.001(3) 0.008(3) 0.008(3)
C20A 0.032(4) 0.006(3) 0.017(3) 0.001(2) 0.004(3) 0.001(2)
C21A 0.024(3) 0.017(3) 0.015(3) 0.002(2) 0.004(2) 0.006(3)
C22A 0.036(4) 0.020(3) 0.019(3) 0.001(3) 0.008(3) 0.007(3)
C23A 0.030(4) 0.031(4) 0.027(4) -0.005(3) 0.006(3) -0.009(3)
C24A 0.025(4) 0.040(4) 0.025(4) -0.001(3) 0.003(3) 0.006(3)
C25A 0.029(4) 0.027(4) 0.021(4) 0.006(3) 0.005(3) 0.008(3)
C26A 0.029(4) 0.016(3) 0.018(3) -0.001(2) 0.004(3) 0.002(3)
P1B 0.0280(9) 0.0119(8) 0.0126(8) 0.0012(6) 0.0016(6) 0.0020(6)
P2B 0.0240(9) 0.0100(7) 0.0136(8) 0.0002(6) 0.0006(6) 0.0029(6)
C1B 0.029(4) 0.011(3) 0.017(3) 0.001(2) 0.002(3) 0.001(3)
C2B 0.031(4) 0.006(3) 0.019(3) -0.003(2) -0.001(3) 0.002(2)
C3B 0.033(4) 0.016(3) 0.017(3) 0.004(2) 0.009(3) 0.003(3)
C4B 0.061(6) 0.032(4) 0.035(5) 0.012(3) 0.019(4) 0.005(4)
C5B 0.072(7) 0.039(5) 0.042(5) 0.008(4) 0.032(5) 0.021(5)
C6B 0.060(6) 0.045(5) 0.047(5) 0.017(4) 0.035(5) 0.017(4)
C7B 0.095(8) 0.026(4) 0.066(6) 0.018(4) 0.053(6) 0.008(5)
C8B 0.068(6) 0.026(4) 0.054(5) 0.016(4) 0.038(5) 0.017(4)
C9B 0.037(4) 0.009(3) 0.016(3) 0.004(2) -0.001(3) -0.002(3)
C10B 0.040(5) 0.038(4) 0.018(4) -0.002(3) 0.004(3) -0.012(3)
C11B 0.043(5) 0.055(5) 0.022(4) 0.005(4) -0.004(3) -0.022(4)
C12B 0.040(5) 0.037(5) 0.031(4) 0.014(3) -0.015(3) -0.006(4)
C21B 0.029(4) 0.009(3) 0.013(3) -0.001(2) 0.000(2) 0.000(2)
C13B 0.028(4) 0.030(4) 0.042(5) -0.002(3) -0.005(3) 0.005(3)
C14B 0.032(4) 0.025(4) 0.028(4) -0.005(3) -0.006(3) 0.006(3)
C15B 0.029(4) 0.014(3) 0.018(3) 0.004(2) 0.000(3) 0.001(3)
C16B 0.040(4) 0.018(3) 0.021(4) 0.002(3) 0.004(3) 0.003(3)
C26B 0.028(4) 0.013(3) 0.017(3) 0.001(2) 0.002(3) 0.006(3)
C17B 0.032(4) 0.039(4) 0.034(4) 0.001(3) 0.015(3) -0.003(3)
C18B 0.025(4) 0.030(4) 0.041(5) 0.005(3) 0.005(3) -0.007(3)
C19B 0.036(4) 0.024(4) 0.030(4) -0.005(3) -0.002(3) 0.001(3)
C20B 0.034(4) 0.016(3) 0.022(4) -0.003(3) 0.003(3) 0.000(3)
C23B 0.038(4) 0.022(3) 0.012(3) 0.003(2) -0.001(3) -0.002(3)
C22B 0.026(4) 0.016(3) 0.018(3) -0.003(2) 0.001(3) 0.002(3)
C25B 0.037(4) 0.014(3) 0.024(4) -0.002(2) 0.011(3) -0.001(3)
C24B 0.043(4) 0.023(3) 0.014(3) -0.001(3) 0.005(3) 0.000(3)
Cl 0.0380(10) 0.0192(8) 0.0308(9) 0.0003(7) 0.0146(7) 0.0044(7)
C91 0.043(7) 0.168(15) 0.063(8) -0.030(8) -0.013(5) 0.023(8)
Cl11 0.321(9) 0.072(3) 0.339(9) -0.005(4) 0.245(8) 0.004(4)
Cl12 0.095(3) 0.080(2) 0.106(3) -0.0228(19) 0.048(2) 0.0143(19)
C92 0.103(11) 0.093(10) 0.097(10) -0.019(8) 0.063(9) -0.023(8)
Cl21 0.077(2) 0.100(3) 0.101(3) -0.029(2) 0.0301(19) 0.0036(19)
Cl22 0.076(2) 0.0568(16) 0.108(2) 0.0183(16) 0.0460(18) 0.0062(14)

loop_
_atom_type_symbol
_atom_type_description
_atom_type_scat_dispersion_real
_atom_type_scat_dispersion_imag
_atom_type_scat_source
C C 0.0033 0.0016 'International Tables Vol C Tables 4.2.6.8 and 6.1.1.4'
H H 0 0 'International Tables Vol C Tables 4.2.6.8 and 6.1.1.4'
F F 0.0171 0.0103 'International Tables Vol C Tables 4.2.6.8 and 6.1.1.4'
P P 0.1023 0.0942 'International Tables Vol C Tables 4.2.6.8 and 6.1.1.4'
Cl Cl 0.1484 0.1585 'International Tables Vol C Tables 4.2.6.8 and 6.1.1.4'
Ru Ru -1.2594 0.8363 'International Tables Vol C Tables 4.2.6.8 and 6.1.1.4'

loop_
_geom_angle_atom_site_label_1
_geom_angle_atom_site_label_2
_geom_angle_atom_site_label_3
_geom_angle
C1 Ru1 P2B 83.03(17)
C1 Ru1 P2A 90.10(16)
P2B Ru1 P2A 95.18(6)
C1 Ru1 P1B 86.28(16)
P2B Ru1 P1B 82.38(6)
P2A Ru1 P1B 175.85(6)
C1 Ru1 P1A 92.48(17)
P2B Ru1 P1A 174.97(7)
P2A Ru1 P1A 82.54(6)
P1B Ru1 P1A 99.63(6)
C1 Ru1 Cl 175.52(17)
P2B Ru1 Cl 101.13(6)
P2A Ru1 Cl 87.86(6)
P1B Ru1 Cl 95.89(6)
P1A Ru1 Cl 83.30(6)
C3A P1A C9A 101.1(3)
C3A P1A C1A 103.9(3)
C9A P1A C1A 100.9(3)
C3A P1A Ru1 119.2(2)
C9A P1A Ru1 124.2(2)
C1A P1A Ru1 104.4(2)
C15A P2A C21A 103.0(3)
C15A P2A C2A 100.8(3)
C21A P2A C2A 102.3(3)
C15A P2A Ru1 118.93(19)
C21A P2A Ru1 119.7(2)
C2A P2A Ru1 109.4(2)
C2 C1 Ru1 176.7(6)
C1 C2 C3 172.7(7)
C4 C3 C8 115.4(8)
C4 C3 C2 123.1(8)
C8 C3 C2 121.5(7)
C5 C4 C3 122.6(9)
C5 C4 H4 118.7
C3 C4 H4 118.7
C6 C5 C4 121.3(10)
C6 C5 H5 119.4
C4 C5 H5 119.4
C7 C6 C5 117.4(10)
C7 C6 H6 121.3
C5 C6 H6 121.3
C6 C7 C8 123.7(10)
C6 C7 F7 118.9(9)
C8 C7 F7 117.1(9)
C7 C8 C3 119.6(9)
C7 C8 H8 120.2
C3 C8 H8 120.2
C2A C1A P1A 108.8(4)
C2A C1A H1A1 109.9
P1A C1A H1A1 109.9
C2A C1A H1A2 109.9
P1A C1A H1A2 109.9
H1A1 C1A H1A2 108.3
C1A C2A P2A 110.4(4)
C1A C2A H2A1 109.6
P2A C2A H2A1 109.6
C1A C2A H2A2 109.6
P2A C2A H2A2 109.6
H2A1 C2A H2A2 108.1
C8A C3A C4A 117.3(7)
C8A C3A P1A 119.9(5)
C4A C3A P1A 122.7(5)
C5A C4A C3A 120.8(7)
C5A C4A H4A 119.6
C3A C4A H4A 119.6
C6A C5A C4A 121.1(7)
C6A C5A H5A 119.5
C4A C5A H5A 119.5
C5A C6A C7A 118.9(7)
C5A C6A H6A 120.6
C7A C6A H6A 120.6
C6A C7A C8A 120.7(7)
C6A C7A H7A 119.7
C8A C7A H7A 119.7
C7A C8A C3A 121.3(6)
C7A C8A H8A 119.4
C3A C8A H8A 119.4
C14A C9A C10A 118.1(7)
C14A C9A P1A 121.5(6)
C10A C9A P1A 120.1(6)
C11A C10A C9A 120.5(8)
C11A C10A H10A 119.7
C9A C10A H10A 119.7
C12A C11A C10A 119.5(9)
C12A C11A H11A 120.2
C10A C11A H11A 120.2
C13A C12A C11A 119.6(8)
C13A C12A H12A 120.2
C11A C12A H12A 120.2
C12A C13A C14A 121.9(8)
C12A C13A H13A 119
C14A C13A H13A 119
C9A C14A C13A 119.9(8)
C9A C14A H14A 120
C13A C14A H14A 120
C16A C15A C20A 118.2(6)
C16A C15A P2A 120.6(5)
C20A C15A P2A 121.2(5)
C15A C16A C17A 121.4(7)
C15A C16A H16A 119.3
C17A C16A H16A 119.3
C18A C17A C16A 119.9(7)
C18A C17A H17A 120.1
C16A C17A H17A 120.1
C17A C18A C19A 119.4(7)
C17A C18A H18A 120.3
C19A C18A H18A 120.3
C18A C19A C20A 121.3(6)
C18A C19A H19A 119.3
C20A C19A H19A 119.3
C19A C20A C15A 119.7(6)
C19A C20A H20A 120.1
C15A C20A H20A 120.1
C22A C21A C26A 117.7(6)
C22A C21A P2A 121.9(5)
C26A C21A P2A 120.4(5)
C23A C22A C21A 121.4(6)
C23A C22A H22A 119.3
C21A C22A H22A 119.3
C22A C23A C24A 121.0(7)
C22A C23A H23A 119.5
C24A C23A H23A 119.5
C23A C24A C25A 118.5(7)
C23A C24A H24A 120.7
C25A C24A H24A 120.7
C24A C25A C26A 121.0(6)
C24A C25A H25A 119.5
C26A C25A H25A 119.5
C25A C26A C21A 120.4(6)
C25A C26A H26A 119.8
C21A C26A H26A 119.8
C3B P1B C9B 99.7(3)
C3B P1B C1B 101.2(3)
C9B P1B C1B 101.4(3)
C3B P1B Ru1 124.2(2)
C9B P1B Ru1 118.0(2)
C1B P1B Ru1 108.9(2)
C21B P2B C2B 101.5(3)
C21B P2B C15B 102.0(3)
C2B P2B C15B 98.4(3)
C21B P2B Ru1 121.6(2)
C2B P2B Ru1 105.6(2)
C15B P2B Ru1 123.3(2)
C2B C1B P1B 110.9(4)
C2B C1B H1B1 109.5
P1B C1B H1B1 109.5
C2B C1B H1B2 109.5
P1B C1B H1B2 109.5
H1B1 C1B H1B2 108.1
C1B C2B P2B 107.4(4)
C1B C2B H2B1 110.2
P2B C2B H2B1 110.2
C1B C2B H2B2 110.2
P2B C2B H2B2 110.2
H2B1 C2B H2B2 108.5
C8B C3B C4B 119.5(6)
C8B C3B P1B 121.0(5)
C4B C3B P1B 119.0(5)
C3B C4B C5B 119.3(7)
C3B C4B H4B 120.3
C5B C4B H4B 120.3
C6B C5B C4B 120.7(8)
C6B C5B H5B 119.6
C4B C5B H5B 119.6
C7B C6B C5B 118.8(7)
C7B C6B H6B 120.6
C5B C6B H6B 120.6
C6B C7B C8B 121.0(8)
C6B C7B H7B 119.5
C8B C7B H7B 119.5
C3B C8B C7B 120.5(7)
C3B C8B H8B 119.8
C7B C8B H8B 119.8
C14B C9B C10B 119.0(7)
C14B C9B P1B 121.1(5)
C10B C9B P1B 119.9(6)
C11B C10B C9B 119.6(8)
C11B C10B H10B 120.2
C9B C10B H10B 120.2
C12B C11B C10B 121.0(7)
C12B C11B H11B 119.5
C10B C11B H11B 119.5
C13B C12B C11B 120.3(7)
C13B C12B H12B 119.9
C11B C12B H12B 119.9
C22B C21B C26B 117.9(6)
C22B C21B P2B 121.8(5)
C26B C21B P2B 120.3(5)
C12B C13B C14B 119.5(8)
C12B C13B H13B 120.2
C14B C13B H13B 120.2
C9B C14B C13B 120.6(7)
C9B C14B H14B 119.7
C13B C14B H14B 119.7
C16B C15B C20B 117.8(6)
C16B C15B P2B 119.3(5)
C20B C15B P2B 122.6(5)
C15B C16B C17B 121.0(6)
C15B C16B H16B 119.5
C17B C16B H16B 119.5
C25B C26B C21B 120.8(6)
C25B C26B H26B 119.6
C21B C26B H26B 119.6
C18B C17B C16B 120.0(7)
C18B C17B H17B 120
C16B C17B H17B 120
C17B C18B C19B 119.2(7)
C17B C18B H18B 120.4
C19B C18B H18B 120.4
C20B C19B C18B 120.7(7)
C20B C19B H19B 119.6
C18B C19B H19B 119.6
C19B C20B C15B 121.2(7)
C19B C20B H20B 119.4
C15B C20B H20B 119.4
C24B C23B C22B 120.3(6)
C24B C23B H23B 119.8
C22B C23B H23B 119.8
C23B C22B C21B 120.8(6)
C23B C22B H22B 119.6
C21B C22B H22B 119.6
C24B C25B C26B 119.9(7)
C24B C25B H25B 120
C26B C25B H25B 120
C23B C24B C25B 120.2(6)
C23B C24B H24B 119.9
C25B C24B H24B 119.9
Cl12 C91 Cl11 113.9(8)
Cl12 C91 H91A 108.8
Cl11 C91 H91A 108.8
Cl12 C91 H91B 108.8
Cl11 C91 H91B 108.8
H91A C91 H91B 107.7
Cl22 C92 Cl21 111.4(6)
Cl22 C92 H92A 109.4
Cl21 C92 H92A 109.4
Cl22 C92 H92B 109.4
Cl21 C92 H92B 109.4
H92A C92 H92B 108

loop_
_geom_bond_atom_site_label_1
_geom_bond_atom_site_label_2
_geom_bond_distance
Ru1 C1 2.043(8)
Ru1 P2B 2.3562(16)
Ru1 P2A 2.3689(16)
Ru1 P1B 2.3852(16)
Ru1 P1A 2.3947(17)
Ru1 Cl 2.5370(18)
P1A C3A 1.836(7)
P1A C9A 1.848(7)
P1A C1A 1.851(7)
P2A C15A 1.843(7)
P2A C21A 1.854(7)
P2A C2A 1.866(6)
C1 C2 1.096(9)
C2 C3 1.524(11)
C3 C4 1.383(11)
C3 C8 1.430(12)
C4 C5 1.379(13)
C4 H4 0.95
C5 C6 1.373(15)
C5 H5 0.95
C6 C7 1.342(14)
C6 H6 0.95
C7 C8 1.383(13)
C7 F7 1.434(12)
C8 H8 0.95
C1A C2A 1.530(9)
C1A H1A1 0.99
C1A H1A2 0.99
C2A H2A1 0.99
C2A H2A2 0.99
C3A C8A 1.402(10)
C3A C4A 1.417(9)
C4A C5A 1.391(11)
C4A H4A 0.95
C5A C6A 1.385(11)
C5A H5A 0.95
C6A C7A 1.393(10)
C6A H6A 0.95
C7A C8A 1.393(10)
C7A H7A 0.95
C8A H8A 0.95
C9A C14A 1.377(10)
C9A C10A 1.414(11)
C10A C11A 1.403(11)
C10A H10A 0.95
C11A C12A 1.399(13)
C11A H11A 0.95
C12A C13A 1.335(13)
C12A H12A 0.95
C13A C14A 1.416(11)
C13A H13A 0.95
C14A H14A 0.95
C15A C16A 1.394(10)
C15A C20A 1.419(9)
C16A C17A 1.405(10)
C16A H16A 0.95
C17A C18A 1.388(11)
C17A H17A 0.95
C18A C19A 1.389(11)
C18A H18A 0.95
C19A C20A 1.396(9)
C19A H19A 0.95
C20A H20A 0.95
C21A C22A 1.400(10)
C21A C26A 1.407(8)
C22A C23A 1.382(10)
C22A H22A 0.95
C23A C24A 1.389(10)
C23A H23A 0.95
C24A C25A 1.390(10)
C24A H24A 0.95
C25A C26A 1.398(9)
C25A H25A 0.95
C26A H26A 0.95
P1B C3B 1.846(6)
P1B C9B 1.855(7)
P1B C1B 1.861(6)
P2B C21B 1.837(6)
P2B C2B 1.851(6)
P2B C15B 1.858(7)
C1B C2B 1.554(9)
C1B H1B1 0.99
C1B H1B2 0.99
C2B H2B1 0.99
C2B H2B2 0.99
C3B C8B 1.375(10)
C3B C4B 1.397(10)
C4B C5B 1.407(11)
C4B H4B 0.95
C5B C6B 1.390(12)
C5B H5B 0.95
C6B C7B 1.373(12)
C6B H6B 0.95
C7B C8B 1.396(11)
C7B H7B 0.95
C8B H8B 0.95
C9B C14B 1.391(10)
C9B C10B 1.400(9)
C10B C11B 1.390(11)
C10B H10B 0.95
C11B C12B 1.380(12)
C11B H11B 0.95
C12B C13B 1.370(11)
C12B H12B 0.95
C21B C22B 1.408(9)
C21B C26B 1.415(9)
C13B C14B 1.408(10)
C13B H13B 0.95
C14B H14B 0.95
C15B C16B 1.397(9)
C15B C20B 1.399(9)
C16B C17B 1.407(10)
C16B H16B 0.95
C26B C25B 1.402(9)
C26B H26B 0.95
C17B C18B 1.383(11)
C17B H17B 0.95
C18B C19B 1.394(11)
C18B H18B 0.95
C19B C20B 1.381(10)
C19B H19B 0.95
C20B H20B 0.95
C23B C24B 1.386(10)
C23B C22B 1.399(9)
C23B H23B 0.95
C22B H22B 0.95
C25B C24B 1.391(10)
C25B H25B 0.95
C24B H24B 0.95
C91 Cl12 1.556(16)
C91 Cl11 1.740(14)
C91 H91A 0.99
C91 H91B 0.99
C92 Cl22 1.756(13)
C92 Cl21 1.756(13)
C92 H92A 0.99
C92 H92B 0.99

loop_
_geom_torsion_atom_site_label_1
_geom_torsion_atom_site_label_2
_geom_torsion_atom_site_label_3
_geom_torsion_atom_site_label_4
_geom_torsion
C1 Ru1 P1A C3A 3.0(3)
P2A Ru1 P1A C3A -86.8(2)
P1B Ru1 P1A C3A 89.6(2)
Cl Ru1 P1A C3A -175.5(2)
C1 Ru1 P1A C9A -127.5(3)
P2A Ru1 P1A C9A 142.8(3)
P1B Ru1 P1A C9A -40.8(3)
Cl Ru1 P1A C9A 54.1(3)
C1 Ru1 P1A C1A 118.3(3)
P2A Ru1 P1A C1A 28.5(3)
P1B Ru1 P1A C1A -155.1(2)
Cl Ru1 P1A C1A -60.2(3)
C1 Ru1 P2A C15A 16.6(3)
P2B Ru1 P2A C15A -66.4(2)
P1A Ru1 P2A C15A 109.1(2)
Cl Ru1 P2A C15A -167.4(2)
C1 Ru1 P2A C21A 144.2(3)
P2B Ru1 P2A C21A 61.2(2)
P1A Ru1 P2A C21A -123.3(2)
Cl Ru1 P2A C21A -39.7(2)
C1 Ru1 P2A C2A -98.3(3)
P2B Ru1 P2A C2A 178.7(2)
P1A Ru1 P2A C2A -5.8(3)
Cl Ru1 P2A C2A 77.7(3)
C8 C3 C4 C5 -1.4(14)
C2 C3 C4 C5 180.0(9)
C3 C4 C5 C6 1.0(17)
C4 C5 C6 C7 -1.2(18)
C5 C6 C7 C8 2.0(17)
C5 C6 C7 F7 176.2(10)
C6 C7 C8 C3 -2.5(16)
F7 C7 C8 C3 -176.8(8)
C4 C3 C8 C7 2.0(13)
C2 C3 C8 C7 -179.3(8)
C3A P1A C1A C2A 73.0(5)
C9A P1A C1A C2A 177.6(5)
Ru1 P1A C1A C2A -52.6(5)
P1A C1A C2A P2A 49.6(6)
C15A P2A C2A C1A -150.2(5)
C21A P2A C2A C1A 103.8(5)
Ru1 P2A C2A C1A -24.1(5)
C9A P1A C3A C8A 89.5(5)
C1A P1A C3A C8A -166.1(5)
Ru1 P1A C3A C8A -50.5(6)
C9A P1A C3A C4A -86.7(6)
C1A P1A C3A C4A 17.6(6)
Ru1 P1A C3A C4A 133.2(5)
C8A C3A C4A C5A -0.1(9)
P1A C3A C4A C5A 176.3(5)
C3A C4A C5A C6A -0.4(10)
C4A C5A C6A C7A 0.3(11)
C5A C6A C7A C8A 0.4(11)
C6A C7A C8A C3A -0.9(10)
C4A C3A C8A C7A 0.7(9)
P1A C3A C8A C7A -175.7(5)
C3A P1A C9A C14A -27.7(7)
C1A P1A C9A C14A -134.4(7)
Ru1 P1A C9A C14A 109.7(6)
C3A P1A C9A C10A 146.1(6)
C1A P1A C9A C10A 39.4(7)
Ru1 P1A C9A C10A -76.5(7)
C14A C9A C10A C11A -5.8(12)
P1A C9A C10A C11A -179.8(7)
C9A C10A C11A C12A 1.7(14)
C10A C11A C12A C13A 3.1(16)
C11A C12A C13A C14A -3.7(16)
C10A C9A C14A C13A 5.3(12)
P1A C9A C14A C13A 179.2(7)
C12A C13A C14A C9A -0.6(15)
C21A P2A C15A C16A 158.7(5)
C2A P2A C15A C16A 53.3(5)
Ru1 P2A C15A C16A -66.2(5)
C21A P2A C15A C20A -23.9(5)
C2A P2A C15A C20A -129.4(5)
Ru1 P2A C15A C20A 111.2(4)
C20A C15A C16A C17A 0.7(9)
P2A C15A C16A C17A 178.1(5)
C15A C16A C17A C18A -1.7(10)
C16A C17A C18A C19A 1.5(10)
C17A C18A C19A C20A -0.3(10)
C18A C19A C20A C15A -0.8(9)
C16A C15A C20A C19A 0.6(8)
P2A C15A C20A C19A -176.8(4)
C15A P2A C21A C22A 121.4(5)
C2A P2A C21A C22A -134.3(5)
Ru1 P2A C21A C22A -13.3(6)
C15A P2A C21A C26A -58.4(5)
C2A P2A C21A C26A 45.9(6)
Ru1 P2A C21A C26A 167.0(4)
C26A C21A C22A C23A -0.2(9)
P2A C21A C22A C23A -180.0(5)
C21A C22A C23A C24A -0.9(11)
C22A C23A C24A C25A 1.1(11)
C23A C24A C25A C26A -0.4(10)
C24A C25A C26A C21A -0.7(10)
C22A C21A C26A C25A 0.9(9)
P2A C21A C26A C25A -179.3(5)
C1 Ru1 P1B C3B 165.0(3)
P2B Ru1 P1B C3B -111.5(3)
P1A Ru1 P1B C3B 73.1(3)
Cl Ru1 P1B C3B -11.1(3)
C1 Ru1 P1B C9B 38.6(3)
P2B Ru1 P1B C9B 122.0(2)
P1A Ru1 P1B C9B -53.3(2)
Cl Ru1 P1B C9B -137.5(2)
C1 Ru1 P1B C1B -76.2(3)
P2B Ru1 P1B C1B 7.3(2)
P1A Ru1 P1B C1B -168.1(2)
Cl Ru1 P1B C1B 107.8(2)
C1 Ru1 P2B C21B -57.7(3)
P2A Ru1 P2B C21B 31.8(3)
P1B Ru1 P2B C21B -144.8(3)
Cl Ru1 P2B C21B 120.6(3)
C1 Ru1 P2B C2B 56.8(3)
P2A Ru1 P2B C2B 146.2(2)
P1B Ru1 P2B C2B -30.4(2)
Cl Ru1 P2B C2B -124.9(2)
C1 Ru1 P2B C15B 168.2(3)
P2A Ru1 P2B C15B -102.3(2)
P1B Ru1 P2B C15B 81.0(2)
Cl Ru1 P2B C15B -13.5(2)
C3B P1B C1B C2B 155.1(5)
C9B P1B C1B C2B -102.4(5)
Ru1 P1B C1B C2B 22.8(5)
P1B C1B C2B P2B -48.5(5)
C21B P2B C2B C1B -179.0(4)
C15B P2B C2B C1B -74.8(5)
Ru1 P2B C2B C1B 53.4(4)
C9B P1B C3B C8B -72.1(7)
C1B P1B C3B C8B 31.7(8)
Ru1 P1B C3B C8B 154.1(6)
C9B P1B C3B C4B 100.1(7)
C1B P1B C3B C4B -156.1(6)
Ru1 P1B C3B C4B -33.7(7)
C8B C3B C4B C5B -1.3(13)
P1B C3B C4B C5B -173.6(7)
C3B C4B C5B C6B -1.5(15)
C4B C5B C6B C7B 3.5(16)
C5B C6B C7B C8B -2.8(17)
C4B C3B C8B C7B 2.0(14)
P1B C3B C8B C7B 174.1(8)
C6B C7B C8B C3B 0.1(17)
C3B P1B C9B C14B 143.6(6)
C1B P1B C9B C14B 40.0(6)
Ru1 P1B C9B C14B -78.8(6)
C3B P1B C9B C10B -38.2(6)
C1B P1B C9B C10B -141.9(5)
Ru1 P1B C9B C10B 99.3(5)
C14B C9B C10B C11B -0.6(10)
P1B C9B C10B C11B -178.7(6)
C9B C10B C11B C12B -0.9(12)
C10B C11B C12B C13B 1.0(12)
C2B P2B C21B C22B 139.1(5)
C15B P2B C21B C22B 37.8(6)
Ru1 P2B C21B C22B -104.4(5)
C2B P2B C21B C26B -39.3(5)
C15B P2B C21B C26B -140.6(5)
Ru1 P2B C21B C26B 77.2(5)
C11B C12B C13B C14B 0.4(12)
C10B C9B C14B C13B 2.0(10)
P1B C9B C14B C13B -179.8(6)
C12B C13B C14B C9B -2.0(11)
C21B P2B C15B C16B -155.7(5)
C2B P2B C15B C16B 100.6(5)
Ru1 P2B C15B C16B -14.4(6)
C21B P2B C15B C20B 30.3(6)
C2B P2B C15B C20B -73.4(6)
Ru1 P2B C15B C20B 171.6(4)
C20B C15B C16B C17B 0.1(10)
P2B C15B C16B C17B -174.2(5)
C22B C21B C26B C25B -2.2(9)
P2B C21B C26B C25B 176.2(5)
C15B C16B C17B C18B -0.8(11)
C16B C17B C18B C19B 0.1(11)
C17B C18B C19B C20B 1.2(11)
C18B C19B C20B C15B -1.8(11)
C16B C15B C20B C19B 1.2(10)
P2B C15B C20B C19B 175.2(5)
C24B C23B C22B C21B -0.4(10)
C26B C21B C22B C23B 2.5(9)
P2B C21B C22B C23B -175.9(5)
C21B C26B C25B C24B -0.2(9)
C22B C23B C24B C25B -2.1(10)
C26B C25B C24B C23B 2.4(10)
